data_4319238
loop_
_publ_author_name
'Inmaculada Escorihuela'
'Larry R. Falvello'
'Milagros Tom\'as'

_publ_section_title
;
 An Extremly Bent Cyanide Bridge in Crystals of [(CN)3Pt(\m-CN)Cu(NH3)4].
 Influence of Electrostatic Forces on the Nature and Geometry of Bridging
 Cyanides in the Solid State
;
_journal_name_full 'Inorganic Chemistry'
_journal_page_first 636
_journal_page_last 640
_journal_paper_doi 10.1021/ic000734c
_journal_volume 40
_journal_year 2001
_chemical_formula_sum 'C4 H12 Cu N8 Pt'
_chemical_formula_weight 430.85
_chemical_name_systematic
; 
 ? 
;
_space_group_IT_number 62
_symmetry_cell_setting orthorhombic
_symmetry_space_group_name_Hall '-P 2ac 2n'
_symmetry_space_group_name_H-M 'P n m a'
_atom_sites_solution_hydrogens geom
_atom_sites_solution_primary direct
_atom_sites_solution_secondary difmap
_audit_contact_author_address
; Department of Inorganic Chemistry
  University of Zaragoza
  Plaza San Francisco s/n
  E-50009 Zaragoza
  Spain
;
_audit_contact_author_email falvello@posta.unizar.es
_audit_contact_author_fax 34()976761187
_audit_contact_author_name 'Larry R. Falvello'
_audit_contact_author_phone 34()976761179
_audit_creation_method SHELXL-97
_cell_angle_alpha 90.00
_cell_angle_beta 90.00
_cell_angle_gamma 90.00
_cell_formula_units_Z 4
_cell_length_a 14.5091(10)
_cell_length_b 7.2739(4)
_cell_length_c 10.4570(7)
_cell_measurement_reflns_used 25
_cell_measurement_temperature 233(2)
_cell_measurement_theta_max 15.8
_cell_measurement_theta_min 12.3
_cell_volume 1103.61(12)
_computing_cell_refinement 'CAD4/PC V2.0 (Nonius, 1996)'
_computing_data_collection 'CAD4/PC V2.0 (Nonius, 1996)'
_computing_data_reduction 'XCAD4 (Harms, 1996)'
_computing_molecular_graphics 'SHELXTL Rel. 5.05/V (Siemens, 1996)'
_computing_publication_material 'SHELX-97 (Sheldrick, 1997)'
_computing_structure_refinement 'SHELXL-97 (Sheldrick, 1997)'
_computing_structure_solution 'SHELXS-97 (Sheldrick, 1990)'
_diffrn_ambient_temperature 233(1)
_diffrn_measured_fraction_theta_full 0.924
_diffrn_measured_fraction_theta_max 0.924
_diffrn_measurement_device '\k-geometry diffractometer'
_diffrn_measurement_device_type 'Nonius CAD-4'
_diffrn_measurement_method 'omega-theta scan'
_diffrn_radiation_monochromator graphite
_diffrn_radiation_source 'fine-focus sealed tube'
_diffrn_radiation_type MoK\a
_diffrn_radiation_wavelength 0.71073
_diffrn_reflns_av_R_equivalents 0.0000
_diffrn_reflns_av_sigmaI/netI 0.0288
_diffrn_reflns_limit_h_max 18
_diffrn_reflns_limit_h_min 0
_diffrn_reflns_limit_k_max 9
_diffrn_reflns_limit_k_min 0
_diffrn_reflns_limit_l_max 13
_diffrn_reflns_limit_l_min 0
_diffrn_reflns_number 1355
_diffrn_reflns_theta_full 27.44
_diffrn_reflns_theta_max 27.44
_diffrn_reflns_theta_min 2.40
_diffrn_standards_interval_time 30
_diffrn_standards_number 3
_exptl_absorpt_coefficient_mu 14.567
_exptl_absorpt_correction_T_max 0.707
_exptl_absorpt_correction_T_min 0.404
_exptl_absorpt_correction_type psi-scan
_exptl_crystal_colour blue
_exptl_crystal_density_diffrn 2.593
_exptl_crystal_density_method 'not measured'
_exptl_crystal_F_000 796
_exptl_crystal_size_max 0.37
_exptl_crystal_size_mid 0.20
_exptl_crystal_size_min 0.15
_refine_diff_density_max 1.026
_refine_diff_density_min -2.734
_refine_diff_density_rms 0.342
_refine_ls_extinction_method none
_refine_ls_goodness_of_fit_ref 1.069
_refine_ls_hydrogen_treatment mixed
_refine_ls_matrix_type full
_refine_ls_number_parameters 81
_refine_ls_number_reflns 1355
_refine_ls_number_restraints 0
_refine_ls_restrained_S_all 1.069
_refine_ls_R_factor_all 0.0385
_refine_ls_R_factor_gt 0.0319
_refine_ls_shift/su_max 0.004
_refine_ls_shift/su_mean 0.000
_refine_ls_structure_factor_coef Fsqd
_refine_ls_weighting_details 'w=1/[\s^2^(Fo^2^)+(0.0525P)^2^+0.1946P] where P=(Fo^2^+2Fc^2^)/3'
_refine_ls_weighting_scheme calc
_refine_ls_wR_factor_gt 0.0812
_refine_ls_wR_factor_ref 0.0849
_reflns_number_gt 1202
_reflns_number_total 1355
_reflns_threshold_expression >2sigma(I)
_cod_data_source_file ic000734c_2.cif
_cod_data_source_block Compound1_T=233K
_cod_depositor_comments
;
The following automatic conversions were performed:

'_refine_ls_weighting_scheme' value 'calc
w=1/[\s^2^(Fo^2^)+(0.0525P)^2^+0.1946P] where P=(Fo^2^+2Fc^2^)/3' was
changed to 'calc'. New tag '_refine_ls_weighting_details' was
created. The value of the new tag was set to
'w=1/[\s^2^(Fo^2^)+(0.0525P)^2^+0.1946P] where P=(Fo^2^+2Fc^2^)/3'.

Automatic conversion script
Id: cif_fix_values 3143 2015-03-26 13:38:13Z robertas 
;
_cod_database_code 4319238

loop_
_symmetry_equiv_pos_as_xyz
'x, y, z'
'-x+1/2, -y, z+1/2'
'-x, y+1/2, -z'
'x+1/2, -y+1/2, -z+1/2'
'-x, -y, -z'
'x-1/2, y, -z-1/2'
'x, -y-1/2, z'
'-x-1/2, y-1/2, z-1/2'

loop_
_atom_site_label
_atom_site_type_symbol
_atom_site_fract_x
_atom_site_fract_y
_atom_site_fract_z
_atom_site_U_iso_or_equiv
_atom_site_adp_type
_atom_site_occupancy
_atom_site_calc_flag
_atom_site_refinement_flags
_atom_site_disorder_assembly
_atom_site_disorder_group
Pt1 Pt 0.00990(2) 0.2500 0.02120(3) 0.01947(14) Uani 1 d S . .
Cu1 Cu -0.30155(7) 0.2500 -0.13385(10) 0.0205(3) Uani 1 d S . .
C1 C -0.1246(6) 0.2500 0.0430(8) 0.0203(18) Uani 1 d S . .
N1 N -0.2040(6) 0.2500 0.0530(8) 0.0297(19) Uani 1 d S . .
C2 C 0.0242(6) 0.2500 0.2118(10) 0.027(2) Uani 1 d S . .
N2 N 0.0317(7) 0.2500 0.3198(8) 0.035(2) Uani 1 d S . .
C3 C 0.1473(7) 0.2500 0.0031(7) 0.0205(18) Uani 1 d S . .
N3 N 0.2248(6) 0.2500 -0.0022(8) 0.0279(18) Uani 1 d S . .
C4 C -0.0121(6) 0.2500 -0.1696(11) 0.028(2) Uani 1 d S . .
N4 N -0.0309(6) 0.2500 -0.2742(9) 0.035(2) Uani 1 d S . .
N5 N -0.3817(4) 0.0537(9) -0.0569(6) 0.0289(12) Uani 1 d . . .
H5A H -0.4099 0.0984 0.0132 0.035 Uiso 1 calc R . .
H5B H -0.3467 -0.0435 -0.0350 0.035 Uiso 1 calc R . .
H5C H -0.4243 0.0184 -0.1143 0.035 Uiso 1 calc R . .
N6 N -0.2310(4) 0.0542(9) -0.2309(5) 0.0291(12) Uani 1 d . . .
H6A H -0.2552 0.0416 -0.3096 0.035 Uiso 1 calc R . .
H6B H -0.2351 -0.0534 -0.1888 0.035 Uiso 1 calc R . .
H6C H -0.1714 0.0875 -0.2373 0.035 Uiso 1 calc R . .

loop_
_atom_site_aniso_label
_atom_site_aniso_U_11
_atom_site_aniso_U_22
_atom_site_aniso_U_33
_atom_site_aniso_U_23
_atom_site_aniso_U_13
_atom_site_aniso_U_12
Pt1 0.01686(19) 0.0238(2) 0.0177(2) 0.000 0.00113(12) 0.000
Cu1 0.0206(5) 0.0217(6) 0.0192(5) 0.000 -0.0007(4) 0.000
C1 0.026(5) 0.020(4) 0.015(4) 0.000 -0.009(3) 0.000
N1 0.028(4) 0.038(5) 0.022(4) 0.000 -0.001(3) 0.000
C2 0.019(4) 0.032(5) 0.029(5) 0.000 -0.003(4) 0.000
N2 0.035(5) 0.050(6) 0.021(4) 0.000 -0.005(4) 0.000
C3 0.024(5) 0.029(5) 0.009(4) 0.000 0.003(3) 0.000
N3 0.023(4) 0.031(5) 0.030(4) 0.000 0.003(3) 0.000
C4 0.017(4) 0.032(6) 0.036(6) 0.000 0.012(4) 0.000
N4 0.030(4) 0.056(6) 0.020(4) 0.000 0.006(4) 0.000
N5 0.023(3) 0.036(3) 0.028(2) -0.001(3) 0.000(2) -0.003(3)
N6 0.033(3) 0.029(3) 0.026(3) -0.001(2) 0.003(2) 0.001(3)

loop_
_atom_type_symbol
_atom_type_description
_atom_type_scat_dispersion_real
_atom_type_scat_dispersion_imag
_atom_type_scat_source
C C 0.0033 0.0016 'International Tables Vol C Tables 4.2.6.8 and 6.1.1.4'
H H 0.0000 0.0000 'International Tables Vol C Tables 4.2.6.8 and 6.1.1.4'
N N 0.0061 0.0033 'International Tables Vol C Tables 4.2.6.8 and 6.1.1.4'
Cu Cu 0.3201 1.2651 'International Tables Vol C Tables 4.2.6.8 and 6.1.1.4'
Pt Pt -1.7033 8.3905 'International Tables Vol C Tables 4.2.6.8 and 6.1.1.4'

loop_
_audit_author_name
_audit_author_address
'Inmaculada Escorihuela'
; University of Zaragoza
  Department of Inorganic Chemistry
  Plaza San Francisco s/n
  E-50009 Zaragoza
  Spain
;
'Milagros Tom\'as'
; University of Zaragoza-C.S.I.C.
  Department of Inorganic Chemistry
  Plaza San Francisco s/n
  E-50009 Zaragoza
  Spain
;

loop_
_geom_angle_atom_site_label_1
_geom_angle_atom_site_label_2
_geom_angle_atom_site_label_3
_geom_angle
_geom_angle_site_symmetry_1
_geom_angle_site_symmetry_3
_geom_angle_publ_flag
C1 Pt1 C3 178.8(3) . . ?
C1 Pt1 C2 89.3(4) . . ?
C3 Pt1 C2 89.5(3) . . ?
C1 Pt1 C4 87.6(3) . . ?
C3 Pt1 C4 93.7(3) . . ?
C2 Pt1 C4 176.9(4) . . ?
C1 Pt1 Pt1 86.35(3) . 5_565 ?
C3 Pt1 Pt1 93.81(3) . 5_565 ?
C2 Pt1 Pt1 97.36(2) . 5_565 ?
C4 Pt1 Pt1 82.443(18) . 5_565 ?
C1 Pt1 Pt1 86.35(3) . 5 ?
C3 Pt1 Pt1 93.81(3) . 5 ?
C2 Pt1 Pt1 97.36(2) . 5 ?
C4 Pt1 Pt1 82.443(18) . 5 ?
Pt1 Pt1 Pt1 163.47(2) 5_565 5 y
N5 Cu1 N5 90.5(3) 7_565 . y
N5 Cu1 N6 89.6(2) 7_565 7_565 y
N5 Cu1 N6 172.9(2) . 7_565 y
N5 Cu1 N6 172.9(2) 7_565 . y
N5 Cu1 N6 89.6(2) . . y
N6 Cu1 N6 89.3(3) 7_565 . y
N5 Cu1 N1 90.9(2) 7_565 . y
N5 Cu1 N1 90.9(2) . . y
N6 Cu1 N1 96.3(2) 7_565 . y
N6 Cu1 N1 96.3(2) . . y
N1 C1 Pt1 178.5(8) . . y
C1 N1 Cu1 120.7(7) . . y
N2 C2 Pt1 179.6(9) . . y
N3 C3 Pt1 177.4(8) . . y
N4 C4 Pt1 175.1(8) . . y
Cu1 N5 H5A 109.5 . . ?
Cu1 N5 H5B 109.5 . . ?
H5A N5 H5B 109.5 . . ?
Cu1 N5 H5C 109.5 . . ?
H5A N5 H5C 109.5 . . ?
H5B N5 H5C 109.5 . . ?
Cu1 N6 H6A 109.5 . . ?
Cu1 N6 H6B 109.5 . . ?
H6A N6 H6B 109.5 . . ?
Cu1 N6 H6C 109.5 . . ?
H6A N6 H6C 109.5 . . ?
H6B N6 H6C 109.5 . . ?

loop_
_geom_bond_atom_site_label_1
_geom_bond_atom_site_label_2
_geom_bond_distance
_geom_bond_site_symmetry_2
_geom_bond_publ_flag
Pt1 C1 1.965(9) . y
Pt1 C3 2.002(10) . y
Pt1 C2 2.004(11) . y
Pt1 C4 2.021(12) . y
Pt1 Pt1 3.6751(2) 5_565 y
Pt1 Pt1 3.6752(2) 5 y
Cu1 N5 2.009(6) 7_565 y
Cu1 N5 2.009(6) . y
Cu1 N6 2.026(6) 7_565 y
Cu1 N6 2.026(6) . y
Cu1 N1 2.413(9) . y
C1 N1 1.156(12) . y
C2 N2 1.134(14) . y
C3 N3 1.126(13) . y
C4 N4 1.127(15) . y
N5 H5A 0.9000 . ?
N5 H5B 0.9000 . ?
N5 H5C 0.9000 . ?
N6 H6A 0.9000 . ?
N6 H6B 0.9000 . ?
N6 H6C 0.9000 . ?

loop_
_geom_hbond_atom_site_label_D
_geom_hbond_atom_site_label_H
_geom_hbond_atom_site_label_A
_geom_hbond_distance_DH
_geom_hbond_distance_HA
_geom_hbond_distance_DA
_geom_hbond_angle_DHA
_geom_hbond_site_symmetry_A
N5 H5A N2 0.90 2.23 3.124(10) 171.0 6_556
N5 H5B N3 0.90 2.35 3.232(9) 165.4 5
N5 H5C N4 0.90 2.57 3.138(10) 122.0 6
N5 H5C N2 0.90 2.59 3.359(9) 143.7 2_454
N6 H6A N1 0.90 2.63 3.301(9) 132.1 2_454
N6 H6A N3 0.90 2.50 3.198(9) 134.7 6
N6 H6B N3 0.90 2.46 3.293(8) 154.0 5
N6 H6C N4 0.90 2.39 3.266(10) 164.8 .
